data_2215044
loop_
_publ_author_name
'Ibrahim U\,car'
'Ahmet Bulut'
'Canan Kazak'

_publ_section_title
;Aqua(<i>N</i>,<i>N</i>-diethylethylenediamine-\k^2^<i>N</i>,<i>N</i>')(pyridine-2,6-dicarboxylato-\k^3^<i>N</i>,<i>O</i>,<i>O</i>')nickel(II)
 2.5-hydrate
;
_journal_coeditor_code CI2403
_journal_issue 9
_journal_name_full 'Acta Crystallographica Section E'
_journal_page_first m2327
_journal_page_last m2328
_journal_paper_doi 10.1107/S1600536807038196
_journal_volume 63
_journal_year 2007
_chemical_formula_iupac '[Ni (C7 H3 N O4) (C6 H16 N2) (H2 O)], 2.5H2 O'
_chemical_formula_moiety 'C13 H21 N3 Ni O5, 2.5H2 O'
_chemical_formula_sum 'C13 H26 N3 Ni O7.5'
_chemical_formula_weight 403.08
_chemical_name_systematic
;
Aqua(N,N-diethylethylenediamine-\k^2^<i>N</i>,<i>N</i>')(pyridine-2,6-\
dicarboxylato-\k^3^N,O,O')nickel(II) 2.5-hydrate
;
_space_group_IT_number 72
_symmetry_cell_setting orthorhombic
_symmetry_space_group_name_Hall '-I 2a 2'
_symmetry_space_group_name_H-M 'I m c b'
_atom_sites_solution_hydrogens geom
_atom_sites_solution_primary direct
_atom_sites_solution_secondary difmap
_audit_creation_method SHELXL-97
_cell_angle_alpha 90.00
_cell_angle_beta 90.00
_cell_angle_gamma 90.00
_cell_formula_units_Z 8
_cell_length_a 11.268(4)
_cell_length_b 14.141(5)
_cell_length_c 22.831(12)
_cell_measurement_reflns_used 1657
_cell_measurement_temperature 297(2)
_cell_measurement_theta_max 27.16
_cell_measurement_theta_min 1.69
_cell_volume 3638(3)
_computing_cell_refinement X-AREA
_computing_data_collection 'X-AREA (Stoe & Cie, 2002)'
_computing_data_reduction 'X-RED32 (Stoe & Cie, 2002)'
_computing_molecular_graphics 'ORTEP-3 (Farrugia, 1997)'
_computing_publication_material 'WinGX (Farrugia, 1999)'
_computing_structure_refinement 'SHELXL97 (Sheldrick, 1997)'
_computing_structure_solution 'SHELXS97 (Sheldrick, 1997)'
_diffrn_ambient_temperature 297(2)
_diffrn_detector_area_resol_mean 6.67
_diffrn_measured_fraction_theta_full 0.994
_diffrn_measured_fraction_theta_max 0.994
_diffrn_measurement_device_type 'Stoe IPDS2'
_diffrn_measurement_method \w
_diffrn_radiation_monochromator graphite
_diffrn_radiation_source 'fine-focus sealed tube'
_diffrn_radiation_type MoK\a
_diffrn_radiation_wavelength 0.71069
_diffrn_reflns_av_R_equivalents 0.0471
_diffrn_reflns_av_sigmaI/netI 0.0169
_diffrn_reflns_limit_h_max 14
_diffrn_reflns_limit_h_min -14
_diffrn_reflns_limit_k_max 18
_diffrn_reflns_limit_k_min -18
_diffrn_reflns_limit_l_max 29
_diffrn_reflns_limit_l_min -29
_diffrn_reflns_number 28305
_diffrn_reflns_theta_full 27.15
_diffrn_reflns_theta_max 27.15
_diffrn_reflns_theta_min 1.69
_diffrn_standards_interval_count 0
_diffrn_standards_number 0
_exptl_absorpt_coefficient_mu 1.107
_exptl_absorpt_correction_T_max 0.9737
_exptl_absorpt_correction_T_min 0.9252
_exptl_absorpt_correction_type integration
_exptl_absorpt_process_details '(X-RED32; Stoe & Cie, 2002)'
_exptl_crystal_colour 'light green'
_exptl_crystal_density_diffrn 1.457
_exptl_crystal_density_method 'not measured'
_exptl_crystal_description Prism
_exptl_crystal_F_000 1672.0
_exptl_crystal_size_max 0.42
_exptl_crystal_size_mid 0.30
_exptl_crystal_size_min 0.25
_refine_diff_density_max 0.410
_refine_diff_density_min -1.117
_refine_ls_extinction_method none
_refine_ls_goodness_of_fit_ref 1.175
_refine_ls_hydrogen_treatment mixed
_refine_ls_matrix_type full
_refine_ls_number_parameters 157
_refine_ls_number_reflns 2120
_refine_ls_number_restraints 38
_refine_ls_restrained_S_all 1.249
_refine_ls_R_factor_all 0.0493
_refine_ls_R_factor_gt 0.0461
_refine_ls_shift/su_max 0.001
_refine_ls_shift/su_mean 0.000
_refine_ls_structure_factor_coef Fsqd
_refine_ls_weighting_details 'calc w=1/[\s^2^(Fo^2^)+(0.0761P)^2^+2.2047P] where P=(Fo^2^+2Fc^2^)/3'
_refine_ls_weighting_scheme calc
_refine_ls_wR_factor_gt 0.1206
_refine_ls_wR_factor_ref 0.1229
_reflns_number_gt 1926
_reflns_number_total 2120
_reflns_threshold_expression I>2\s(I)
_cod_data_source_file ci2403.cif
_cod_data_source_block I
_cod_depositor_comments
;
The following automatic conversions were performed:
'_symmetry_cell_setting' value 'Orthorhombic' changed to 'orthorhombic'
according to '/home/saulius/struct/CIF-dictionaries/cif_core.dic'
dictionary named 'cif_core.dic' version 2.4.1 from 2010-06-29.

Automatic conversion script
Id: cif_fix_enum 1527 2010-12-29 10:47:43Z saulius 

The following automatic conversions were performed:

'_symmetry_cell_setting' value 'Orthorhombic' changed to
'orthorhombic' according to
/home/saulius/struct/CIF-dictionaries/cif_core.dic dictionary named
'cif_core.dic' version 2.4.1 from 2010-06-29.

Automatic conversion script
Id: cif_fix_values 1715 2011-07-08 13:25:40Z adriana 
;
_cod_original_formula_sum 'C13 H26 N3 Ni O7.50'
_cod_database_code 2215044
_cod_database_fobs_code 2215044

loop_
_symmetry_equiv_pos_as_xyz
'x, y, z'
'-x+1/2, -y, z'
'x, -y, -z'
'-x+1/2, y, -z'
'x+1/2, y+1/2, z+1/2'
'-x+1, -y+1/2, z+1/2'
'x+1/2, -y+1/2, -z+1/2'
'-x+1, y+1/2, -z+1/2'
'-x, -y, -z'
'x-1/2, y, -z'
'-x, y, z'
'x-1/2, -y, z'
'-x+1/2, -y+1/2, -z+1/2'
'x, y+1/2, -z+1/2'
'-x+1/2, y+1/2, z+1/2'
'x, -y+1/2, z+1/2'

loop_
_atom_site_type_symbol
_atom_site_label
_atom_site_fract_x
_atom_site_fract_y
_atom_site_fract_z
_atom_site_U_iso_or_equiv
_atom_site_adp_type
_atom_site_calc_flag
_atom_site_refinement_flags
_atom_site_occupancy
_atom_site_disorder_assembly
_atom_site_disorder_group
C C1 0.2093(2) 0.13012(16) 0.29423(11) 0.0402(5) Uani d . 1 . .
C C2 0.10328(19) 0.14295(16) 0.33506(10) 0.0392(5) Uani d . 1 . .
C C3 0.1064(2) 0.1627(2) 0.39387(11) 0.0523(6) Uani d . 1 . .
H H3 0.1783 0.1694 0.4134 0.063 Uiso calc R 1 . .
C C4 0.0000 0.1726(3) 0.42341(17) 0.0602(10) Uani d S 1 . .
H H4 0.0000 0.1859 0.4633 0.072 Uiso calc SR 1 . .
C C5 0.0000 -0.0869(3) 0.17882(19) 0.0589(10) Uani d S 1 . .
H H5A 0.0386 -0.1471 0.1830 0.071 Uiso d PR 0.50 . .
H H5B -0.0800 -0.0976 0.1659 0.071 Uiso d PR 0.50 . .
C C6 0.0666(6) -0.0233(4) 0.1345(2) 0.0596(14) Uani d PD 0.50 . .
H H6A 0.0663 -0.0538 0.0969 0.072 Uiso d PR 0.50 . .
H H6B 0.1476 -0.0153 0.1466 0.072 Uiso d PR 0.50 . .
C C22A -0.1050(6) 0.0632(5) 0.1032(3) 0.0673(16) Uani d PDU 0.50 . 1
H H22A -0.0730 0.0670 0.0638 0.081 Uiso d PR 0.50 . 1
H H22B -0.1522 0.0059 0.1045 0.081 Uiso d PR 0.50 . 1
C C23A -0.1689(8) 0.1566(5) 0.0959(3) 0.0741(18) Uani d PDU 0.50 A 1
H H23A -0.1947 0.1790 0.1335 0.111 Uiso calc PR 0.50 A 1
H H23B -0.2366 0.1481 0.0709 0.111 Uiso calc PR 0.50 A 1
H H23C -0.1160 0.2020 0.0787 0.111 Uiso calc PR 0.50 A 1
C C22B -0.0951(7) 0.1371(5) 0.1028(3) 0.0656(16) Uani d PDU 0.50 . 2
H H22C -0.1670 0.1319 0.1259 0.079 Uiso d PR 0.50 . 2
H H22D -0.0677 0.2019 0.1060 0.079 Uiso d PR 0.50 . 2
C C23B -0.1277(10) 0.1164(6) 0.0386(3) 0.098(3) Uani d PDU 0.50 . 2
H H23D -0.0638 0.1362 0.0135 0.147 Uiso calc PR 0.50 . 2
H H23E -0.1985 0.1505 0.0284 0.147 Uiso calc PR 0.50 . 2
H H23F -0.1410 0.0499 0.0337 0.147 Uiso calc PR 0.50 . 2
N N1 0.0000 0.0711(2) 0.13202(13) 0.0537(8) Uani d SD 1 . .
N N2 0.0000 -0.0374(2) 0.23465(14) 0.0428(6) Uani d S 1 . .
H H2 0.061(2) -0.051(2) 0.2546(12) 0.043(7) Uiso d . 1 . .
N N3 0.0000 0.13362(19) 0.30763(12) 0.0354(5) Uani d S 1 . .
O O1 0.0000 0.25168(16) 0.20606(13) 0.0472(6) Uani d SD 1 . .
H H1A 0.0615(9) 0.2816(15) 0.1993(13) 0.058(8) Uiso d D 1 . .
O O2 0.18606(15) 0.11705(12) 0.24116(8) 0.0433(4) Uani d . 1 . .
O O3 0.31037(14) 0.13235(15) 0.31665(8) 0.0520(5) Uani d . 1 . .
O O4 0.3847(3) 0.1075(3) 0.43248(15) 0.1158(13) Uani d U 1 . .
O O5 0.2500 0.0000 0.5000 0.1026(19) Uani d SD 1 . .
H H5 0.294(4) 0.030(4) 0.4753(19) 0.042(14) Uiso d PD 0.50 . .
Ni Ni1 0.0000 0.10766(2) 0.222149(16) 0.03365(18) Uani d S 1 . .

loop_
_atom_site_aniso_label
_atom_site_aniso_U_11
_atom_site_aniso_U_22
_atom_site_aniso_U_33
_atom_site_aniso_U_12
_atom_site_aniso_U_13
_atom_site_aniso_U_23
C1 0.0317(11) 0.0375(10) 0.0516(12) -0.0017(9) 0.0012(9) 0.0059(10)
C2 0.0324(11) 0.0397(11) 0.0455(11) -0.0001(8) -0.0018(9) 0.0030(9)
C3 0.0415(14) 0.0685(17) 0.0470(12) -0.0032(12) -0.0069(10) -0.0014(11)
C4 0.053(2) 0.086(3) 0.0423(18) 0.000 0.000 -0.0039(18)
C5 0.081(3) 0.0297(15) 0.066(2) 0.000 0.000 -0.0072(15)
C6 0.081(4) 0.046(3) 0.052(3) 0.015(3) 0.009(3) -0.010(2)
C22A 0.081(4) 0.058(3) 0.063(3) 0.002(3) -0.023(3) -0.014(3)
C23A 0.087(5) 0.065(4) 0.070(4) 0.013(4) -0.020(4) -0.003(3)
C22B 0.085(5) 0.060(4) 0.051(3) 0.010(3) -0.016(3) 0.001(3)
C23B 0.132(7) 0.097(5) 0.066(4) 0.003(5) -0.035(5) 0.005(4)
N1 0.081(2) 0.0355(15) 0.0451(15) 0.000 0.000 -0.0027(12)
N2 0.0412(15) 0.0309(13) 0.0562(17) 0.000 0.000 0.0047(12)
N3 0.0299(12) 0.0356(12) 0.0408(13) 0.000 0.000 0.0010(10)
O1 0.0350(12) 0.0284(10) 0.0783(16) 0.000 0.000 0.0055(11)
O2 0.0358(9) 0.0462(9) 0.0480(9) 0.0015(7) 0.0037(7) -0.0003(7)
O3 0.0303(8) 0.0657(11) 0.0601(11) -0.0043(8) -0.0018(7) 0.0083(9)
O4 0.086(2) 0.175(4) 0.0863(19) 0.006(2) -0.0049(17) 0.0427(19)
O5 0.129(6) 0.111(5) 0.068(4) 0.000 0.000 0.000
Ni1 0.0328(3) 0.0287(3) 0.0394(3) 0.000 0.000 -0.00016(13)

loop_
_atom_type_symbol
_atom_type_description
_atom_type_scat_dispersion_real
_atom_type_scat_dispersion_imag
_atom_type_scat_source
C C 0.0033 0.0016 'International Tables Vol C Tables 4.2.6.8 and 6.1.1.4'
H H 0.0000 0.0000 'International Tables Vol C Tables 4.2.6.8 and 6.1.1.4'
N N 0.0061 0.0033 'International Tables Vol C Tables 4.2.6.8 and 6.1.1.4'
O O 0.0106 0.0060 'International Tables Vol C Tables 4.2.6.8 and 6.1.1.4'
Ni Ni 0.3393 1.1124 'International Tables Vol C Tables 4.2.6.8 and 6.1.1.4'

loop_
_geom_angle_atom_site_label_1
_geom_angle_atom_site_label_2
_geom_angle_atom_site_label_3
_geom_angle_site_symmetry_1
_geom_angle_site_symmetry_3
_geom_angle
_geom_angle_publ_flag
O3 C1 O2 . . 126.2(2) ?
O3 C1 C2 . . 117.4(2) ?
O2 C1 C2 . . 116.4(2) ?
N3 C2 C3 . . 120.2(2) ?
N3 C2 C1 . . 112.7(2) ?
C3 C2 C1 . . 127.0(2) ?
C2 C3 C4 . . 118.4(2) ?
C2 C3 H3 . . 120.8 ?
C4 C3 H3 . . 120.8 ?
C3 C4 C3 11 . 120.2(3) ?
C3 C4 H4 11 . 119.9 ?
C3 C4 H4 . . 119.9 ?
N2 C5 C6 . 11 107.0(3) ?
N2 C5 C6 . . 107.0(3) ?
N2 C5 H5A . . 109.9 ?
C6 C5 H5A . . 111.1 ?
N2 C5 H5B . . 110.1 ?
C6 C5 H5B . . 110.2 ?
H5A C5 H5B . . 108.4 ?
N1 C6 C5 . . 107.0(4) ?
N1 C6 H6A . . 110.9 ?
C5 C6 H6A . . 108.8 ?
N1 C6 H6B . . 111.9 ?
C5 C6 H6B . . 109.9 ?
H6A C6 H6B . . 108.3 ?
N1 C22A C23A . . 113.3(6) ?
N1 C22A H22A . . 96.9 ?
C23A C22A H22A . . 91.5 ?
N1 C22A H22B . . 122.2 ?
C23A C22A H22B . . 118.1 ?
H22A C22A H22B . . 106.1 ?
C22A C23A H23A . . 109.5 ?
C22A C23A H23B . . 109.5 ?
H23A C23A H23B . . 109.5 ?
C23A C23A H23C . . 109.5 ?
H23B C23A H23C . . 109.5 ?
H23B C23A H22C . . 119.6 ?
H23C C23A H22C . . 130.6 ?
C23B C22B N1 . . 117.1(6) ?
C23B C22B H22C . . 107.7 ?
N1 C22B H22C . . 107.0 ?
H22A C22B H22C . . 117.0 ?
C23B C22B H22D . . 109.2 ?
N1 C22B H22D . . 108.2 ?
H22A C22B H22D . . 133.1 ?
H22C C22B H22D . . 107.3 ?
C22B C23B H23D . . 109.5 ?
C22B C23B H23E . . 109.5 ?
H23D C23B H23E . . 109.5 ?
C22B C23B H23F . . 109.5 ?
H23D C23B H23F . . 109.5 ?
H23E C23B H23F . . 109.5 ?
C22A N1 C6 . . 111.9(4) ?
C22A N1 C22B . 11 116.0(5) ?
C6 N1 C22B . 11 101.5(4) ?
C22A N1 C22B 11 . 116.0(5) ?
C6 N1 C22B 11 . 101.5(4) ?
C22A N1 Ni1 . . 119.3(3) ?
C22A N1 Ni1 11 . 119.3(3) ?
C6 N1 Ni1 . . 100.2(2) ?
C6 N1 Ni1 11 . 100.2(2) ?
C22B N1 Ni1 11 . 105.5(3) ?
C22B N1 Ni1 . . 105.5(3) ?
C5 N2 Ni1 . . 110.9(2) ?
C5 N2 H2 . . 111.0(19) ?
Ni1 N2 H2 . . 108(2) ?
C2 N3 C2 . 11 122.4(3) ?
C2 N3 Ni1 . . 118.79(14) ?
C2 N3 Ni1 11 . 118.79(14) ?
Ni1 O1 H1A . . 122.5(15) ?
C1 O2 Ni1 . . 114.12(15) ?
N3 Ni1 O1 . . 89.57(11) yes
N3 Ni1 N2 . . 92.73(12) yes
O1 Ni1 N2 . . 177.70(12) yes
N3 Ni1 N1 . . 176.55(11) yes
O1 Ni1 N1 . . 93.88(12) yes
N2 Ni1 N1 . . 83.83(12) yes
N3 Ni1 O2 . 11 77.86(5) ?
O1 Ni1 O2 . 11 88.57(5) ?
N2 Ni1 O2 . 11 91.92(5) ?
N1 Ni1 O2 . 11 102.20(5) ?
N3 Ni1 O2 . . 77.86(5) yes
O1 Ni1 O2 . . 88.57(5) yes
N2 Ni1 O2 . . 91.92(5) yes
N1 Ni1 O2 . . 102.20(5) yes
O2 Ni1 O2 11 . 155.57(10) y

loop_
_geom_bond_atom_site_label_1
_geom_bond_atom_site_label_2
_geom_bond_site_symmetry_2
_geom_bond_distance
_geom_bond_publ_flag
C1 O3 . 1.249(3) ?
C1 O2 . 1.253(3) ?
C1 C2 . 1.526(3) ?
C2 N3 . 1.328(3) ?
C2 C3 . 1.372(3) ?
C3 C4 . 1.382(3) ?
C3 H3 . 0.93 ?
C4 C3 11 1.382(3) ?
C4 H4 . 0.93 ?
C5 N2 . 1.455(5) ?
C5 C6 11 1.548(7) ?
C5 C6 . 1.548(7) ?
C5 H5A . 0.96 ?
C5 H5B . 0.96 ?
C6 C22A 11 1.481(9) ?
C6 C6 11 1.501(13) ?
C6 N1 . 1.533(5) ?
C6 H6A . 0.96 ?
C6 H6B . 0.96 ?
C22A N1 . 1.358(6) ?
C22A C6 11 1.481(9) ?
C22A C23A . 1.514(9) ?
C22A H22A . 0.97 ?
C22A H22B . 0.97 ?
C23A H23A . 0.96 ?
C23A H23B . 0.96 ?
C23A H23C . 0.96 ?
C22B C23B . 1.540(8) ?
C22B N1 . 1.570(7) ?
C22B H22C . 0.97 ?
C22B H22D . 0.97 ?
C23B H23D . 0.96 ?
C23B H23E . 0.96 ?
C23B H23F . 0.96 ?
N1 C22A 11 1.358(6) ?
N1 C6 11 1.533(5) ?
N1 C22B 11 1.570(7) ?
N1 Ni1 . 2.122(3) y
N2 Ni1 . 2.070(3) y
N2 H2 . 0.85(3) ?
N3 C2 11 1.328(3) ?
N3 Ni1 . 1.986(3) y
O1 Ni1 . 2.070(2) y
O1 H1A . 0.827(10) ?
O2 Ni1 . 2.145(2) y
O5 H5 . 0.862(11) ?
Ni1 O2 11 2.145(2) y

loop_
_geom_hbond_atom_site_label_D
_geom_hbond_atom_site_label_H
_geom_hbond_atom_site_label_A
_geom_hbond_site_symmetry_A
_geom_hbond_distance_DH
_geom_hbond_distance_HA
_geom_hbond_distance_DA
_geom_hbond_angle_DHA
O5 H5 O4 . 0.862(11) 1.789(14) 2.644(3) 171(6)
N2 H2 O3 2 0.85(3) 2.33(3) 3.142(3) 161(3)
O1 H1A O3 13 0.827(10) 1.922(12) 2.743(2) 171(2)

loop_
_geom_torsion_atom_site_label_1
_geom_torsion_atom_site_label_2
_geom_torsion_atom_site_label_3
_geom_torsion_atom_site_label_4
_geom_torsion_site_symmetry_1
_geom_torsion_site_symmetry_4
_geom_torsion
O3 C1 C2 N3 . . -176.1(2)
O2 C1 C2 N3 . . 3.0(3)
O3 C1 C2 C3 . . 4.4(4)
O2 C1 C2 C3 . . -176.5(2)
N3 C2 C3 C4 . . 0.0(5)
C1 C2 C3 C4 . . 179.4(3)
C2 C3 C4 C3 . 11 -0.1(6)
N2 C5 C6 C22A . 11 -41.7(17)
C6 C5 C6 C22A 11 11 58.1(17)
N2 C5 C6 C6 . 11 -99.78(19)
N2 C5 C6 N1 . . -58.8(4)
C6 C5 C6 N1 11 . 41.0(4)
C6 C22A N1 C22A 11 11 99.5(7)
C23A C22A N1 C22A . 11 -106.9(6)
C6 C22A N1 C6 11 . 30.7(4)
C23A C22A N1 C6 . . -175.6(5)
C23A C22A N1 C6 . 11 153.6(7)
C6 C22A N1 C22B 11 11 146.5(5)
C23A C22A N1 C22B . 11 -59.9(7)
C6 C22A N1 C22B 11 . -165.6(7)
C23A C22A N1 C22B . . -11.9(6)
C6 C22A N1 Ni1 11 . -85.6(4)
C23A C22A N1 Ni1 . . 68.0(7)
C22A C6 N1 C22A 11 . 114.6(7)
C6 C6 N1 C22A 11 . -31.7(4)
C5 C6 N1 C22A . . -72.8(5)
C6 C6 N1 C22A 11 11 -146.3(4)
C5 C6 N1 C22A . 11 172.6(5)
C22A C6 N1 C6 11 11 146.3(4)
C5 C6 N1 C6 . 11 -41.1(4)
C22A C6 N1 C22B 11 11 -9.7(4)
C6 C6 N1 C22B 11 11 -155.9(4)
C5 C6 N1 C22B . 11 163.0(4)
C22A C6 N1 C22B 11 . 92.7(9)
C6 C6 N1 C22B 11 . -53.5(7)
C5 C6 N1 C22B . . -94.6(8)
C22A C6 N1 Ni1 11 . -118.0(3)
C6 C6 N1 Ni1 11 . 95.78(15)
C5 C6 N1 Ni1 . . 54.7(4)
C23B C22B N1 C22A . . -54.3(7)
C23B C22B N1 C22A . 11 54.2(8)
C23B C22B N1 C6 . . -22.8(12)
C23B C22B N1 C6 . 11 -67.2(7)
C23B C22B N1 C22B . 11 83.7(7)
C23B C22B N1 Ni1 . . -171.3(6)
C6 C5 N2 Ni1 11 . -30.5(3)
C6 C5 N2 Ni1 . . 30.5(3)
C3 C2 N3 C2 . 11 0.1(5)
C1 C2 N3 C2 . 11 -179.40(19)
C3 C2 N3 Ni1 . . 178.7(2)
C1 C2 N3 Ni1 . . -0.8(3)
O3 C1 O2 Ni1 . . 175.5(2)
C2 C1 O2 Ni1 . . -3.5(2)
C2 N3 Ni1 O1 . . -89.3(2)
C2 N3 Ni1 O1 11 . 89.3(2)
C2 N3 Ni1 N2 . . 90.7(2)
C2 N3 Ni1 N2 11 . -90.7(2)
C2 N3 Ni1 O2 . 11 -177.9(2)
C2 N3 Ni1 O2 11 11 0.7(2)
C2 N3 Ni1 O2 . . -0.7(2)
C2 N3 Ni1 O2 11 . 177.9(2)
C5 N2 Ni1 N3 . . 180.0
C5 N2 Ni1 N1 . . 0.0
C5 N2 Ni1 O2 . 11 102.07(5)
C5 N2 Ni1 O2 . . -102.07(5)
C22A N1 Ni1 O1 . . -87.5(4)
C22A N1 Ni1 O1 11 . 87.5(4)
C6 N1 Ni1 O1 . . 150.2(3)
C6 N1 Ni1 O1 11 . -150.2(3)
C22B N1 Ni1 O1 11 . 45.1(3)
C22B N1 Ni1 O1 . . -45.1(3)
C22A N1 Ni1 N2 . . 92.5(4)
C22A N1 Ni1 N2 11 . -92.5(4)
C6 N1 Ni1 N2 . . -29.8(3)
C6 N1 Ni1 N2 11 . 29.8(3)
C22B N1 Ni1 N2 11 . -134.9(3)
C22B N1 Ni1 N2 . . 134.9(3)
C22A N1 Ni1 O2 . 11 1.9(4)
C22A N1 Ni1 O2 11 11 176.9(4)
C6 N1 Ni1 O2 . 11 -120.5(3)
C6 N1 Ni1 O2 11 11 -60.8(3)
C22B N1 Ni1 O2 11 11 134.5(3)
C22B N1 Ni1 O2 . 11 44.3(3)
C22A N1 Ni1 O2 . . -176.9(4)
C22A N1 Ni1 O2 11 . -1.9(4)
C6 N1 Ni1 O2 . . 60.8(3)
C6 N1 Ni1 O2 11 . 120.5(3)
C22B N1 Ni1 O2 11 . -44.3(3)
C22B N1 Ni1 O2 . . -134.5(3)
C1 O2 Ni1 N3 . . 2.43(16)
C1 O2 Ni1 O1 . . 92.30(17)
C1 O2 Ni1 N2 . . -89.94(17)
C1 O2 Ni1 N1 . . -174.04(17)
C1 O2 Ni1 O2 . 11 8.9(3)
